data_7038979
loop_
_publ_author_name
'Tashkandi, Nada Y.'
'Pavelka, Laura C.'
'Caputo, Christine A.'
'Boyle, Paul D.'
'Power, Philip P.'
'Baines, Kim M.'

_publ_section_title
;
 Addition of alkynes to digermynes: experimental insight into the reaction
 pathway.
;
_journal_issue 17
_journal_name_full 'Dalton transactions (Cambridge, England : 2003)'
_journal_page_first 7226
_journal_page_last 7230
_journal_paper_doi 10.1039/c6dt01015f
_journal_volume 45
_journal_year 2016
_chemical_formula_sum 'C95 H123 Ge2 O2'
_chemical_formula_weight 1442.11
_space_group_crystal_system triclinic
_space_group_IT_number 2
_space_group_name_Hall '-P 1'
_space_group_name_H-M_alt 'P -1'
_symmetry_space_group_name_Hall '-P 1'
_symmetry_space_group_name_H-M 'P -1'
_atom_sites_solution_hydrogens geom
_atom_sites_solution_primary direct
_atom_sites_solution_secondary difmap
_audit_creation_method SHELXL-2014/7
_audit_update_record
;
2016-02-19 deposited with the CCDC.
2016-04-01 downloaded from the CCDC.
;
_cell_angle_alpha 71.593(14)
_cell_angle_beta 87.449(7)
_cell_angle_gamma 67.404(8)
_cell_formula_units_Z 2
_cell_length_a 12.871(7)
_cell_length_b 16.645(10)
_cell_length_c 23.354(13)
_cell_measurement_reflns_used 9904
_cell_measurement_temperature 150
_cell_measurement_theta_max 27.60
_cell_measurement_theta_min 2.65
_cell_volume 4366(4)
_computing_cell_refinement SAINT
_computing_data_collection Apex2
_computing_data_reduction SAINT
_computing_molecular_graphics XP
_computing_publication_material cif2tables.py
_computing_structure_refinement SHELXL-2014
_computing_structure_solution XS
_diffrn_ambient_temperature 150
_diffrn_detector 'CCD plate'
_diffrn_detector_type 'Bruker Apex2'
_diffrn_measured_fraction_theta_full 1.000
_diffrn_measured_fraction_theta_max 0.998
_diffrn_measurement_device '\k-geometry diffractometer'
_diffrn_measurement_device_type 'Bruker Kappa Axis Apex2'
_diffrn_measurement_method 'phi and omega scans'
_diffrn_radiation_type MoK\a
_diffrn_radiation_wavelength 0.71073
_diffrn_reflns_av_R_equivalents 0.0951
_diffrn_reflns_av_unetI/netI 0.0738
_diffrn_reflns_Laue_measured_fraction_full 1.000
_diffrn_reflns_Laue_measured_fraction_max 0.998
_diffrn_reflns_limit_h_max 16
_diffrn_reflns_limit_h_min -16
_diffrn_reflns_limit_k_max 21
_diffrn_reflns_limit_k_min -21
_diffrn_reflns_limit_l_max 29
_diffrn_reflns_limit_l_min -29
_diffrn_reflns_number 114140
_diffrn_reflns_point_group_measured_fraction_full 1.000
_diffrn_reflns_point_group_measured_fraction_max 0.998
_diffrn_reflns_theta_full 25.242
_diffrn_reflns_theta_max 27.105
_diffrn_reflns_theta_min 1.401
_diffrn_source 'sealed tube'
_exptl_absorpt_coefficient_mu 0.733
_exptl_absorpt_correction_T_max 0.7459
_exptl_absorpt_correction_T_min 0.6753
_exptl_absorpt_correction_type multi-scan
_exptl_absorpt_process_details SADABS
_exptl_crystal_colour colourless
_exptl_crystal_density_diffrn 1.097
_exptl_crystal_description plate
_exptl_crystal_F_000 1546
_exptl_crystal_size_max 0.328
_exptl_crystal_size_mid 0.123
_exptl_crystal_size_min 0.042
_refine_diff_density_max 1.696
_refine_diff_density_min -0.631
_refine_diff_density_rms 0.079
_refine_ls_extinction_method none
_refine_ls_goodness_of_fit_ref 1.011
_refine_ls_hydrogen_treatment constr
_refine_ls_matrix_type full
_refine_ls_number_parameters 893
_refine_ls_number_reflns 19249
_refine_ls_number_restraints 43
_refine_ls_restrained_S_all 1.016
_refine_ls_R_factor_all 0.0915
_refine_ls_R_factor_gt 0.0532
_refine_ls_shift/su_max 0.001
_refine_ls_shift/su_mean 0.000
_refine_ls_structure_factor_coef Fsqd
_refine_ls_weighting_details 'w=1/[\s^2^(Fo^2^)+(0.0710P)^2^+3.5180P] where P=(Fo^2^+2Fc^2^)/3'
_refine_ls_weighting_scheme calc
_refine_ls_wR_factor_gt 0.1288
_refine_ls_wR_factor_ref 0.1487
_reflns_Friedel_coverage 0.000
_reflns_number_gt 12934
_reflns_number_total 19249
_reflns_threshold_expression 'I > 2\s(I)'
_cod_data_source_file c6dt01015f2.cif
_cod_data_source_block b12139
_cod_depositor_comments 'Adding full bibliography for 7038979.cif.'
_cod_database_code 7038979
_shelx_shelxl_version_number 2014/7
_shelx_space_group_comment
;
The symmetry employed for this shelxl refinement is uniquely defined
by the following loop, which should always be used as a source of
symmetry information in preference to the above space-group names.
They are only intended as comments.
;
_shelx_estimated_absorpt_t_min 0.795
_shelx_estimated_absorpt_t_max 0.970

loop_
_space_group_symop_operation_xyz
'x, y, z'
'-x, -y, -z'

loop_
_atom_site_label
_atom_site_type_symbol
_atom_site_fract_x
_atom_site_fract_y
_atom_site_fract_z
_atom_site_U_iso_or_equiv
_atom_site_adp_type
_atom_site_occupancy
_atom_site_site_symmetry_order
_atom_site_calc_flag
_atom_site_refinement_flags_posn
_atom_site_refinement_flags_adp
Ge1 Ge 0.68531(3) 1.07500(2) 0.21733(2) 0.01971(9) Uani 1 1 d . .
Ge2 Ge 0.74322(3) 0.94260(2) 0.34826(2) 0.01800(9) Uani 1 1 d . .
O1 O 0.4060(2) 1.33715(15) 0.29467(10) 0.0292(5) Uani 1 1 d . .
C1 C 0.5657(3) 1.1099(2) 0.27257(14) 0.0201(6) Uani 1 1 d . .
C2 C 0.5971(3) 1.0453(2) 0.32730(14) 0.0209(6) Uani 1 1 d . .
H2 H 0.5452 1.0500 0.3575 0.025 Uiso 1 1 calc R U
C3 C 0.7564(3) 0.8785(2) 0.28922(13) 0.0205(6) Uani 1 1 d . .
C4 C 0.7305(3) 0.9425(2) 0.23410(14) 0.0231(7) Uani 1 1 d . .
H4 H 0.7344 0.9218 0.2002 0.028 Uiso 1 1 calc R U
C5 C 0.4627(3) 1.1992(2) 0.25974(14) 0.0223(7) Uani 1 1 d . .
C6 C 0.4299(3) 1.2634(2) 0.19500(14) 0.0279(7) Uani 1 1 d . .
H6A H 0.3622 1.3179 0.1937 0.042 Uiso 1 1 calc R U
H6B H 0.4920 1.2822 0.1798 0.042 Uiso 1 1 calc R U
H6C H 0.4142 1.2316 0.1696 0.042 Uiso 1 1 calc R U
C7 C 0.4434(3) 1.2415(2) 0.30995(14) 0.0238(7) Uani 1 1 d . .
H7 H 0.4997 1.2055 0.3462 0.029 Uiso 1 1 calc R U
C8 C 0.3654(3) 1.1978(2) 0.30140(14) 0.0245(7) Uani 1 1 d . .
H8 H 0.3822 1.1362 0.3326 0.029 Uiso 1 1 calc R U
C9 C 0.3515(3) 1.3677(3) 0.34298(17) 0.0388(9) Uani 1 1 d . .
H9A H 0.3261 1.4347 0.3312 0.058 Uiso 1 1 calc R U
H9B H 0.2862 1.3506 0.3516 0.058 Uiso 1 1 calc R U
H9C H 0.4047 1.3388 0.3793 0.058 Uiso 1 1 calc R U
C10 C 0.2425(3) 1.2484(2) 0.27956(14) 0.0263(7) Uani 1 1 d . .
C11 C 0.1738(3) 1.1990(2) 0.29391(15) 0.0297(8) Uani 1 1 d . .
H11 H 0.2071 1.1348 0.3150 0.036 Uiso 1 1 calc R U
C12 C 0.0587(3) 1.2402(3) 0.27849(18) 0.0402(9) Uani 1 1 d . .
H12 H 0.0141 1.2045 0.2887 0.048 Uiso 1 1 calc R U
C13 C 0.0088(3) 1.3334(3) 0.24821(18) 0.0444(10) Uani 1 1 d . .
H13 H -0.0706 1.3623 0.2381 0.053 Uiso 1 1 calc R U
C14 C 0.0748(3) 1.3843(3) 0.23266(17) 0.0429(10) Uani 1 1 d . .
H14 H 0.0408 1.4484 0.2113 0.051 Uiso 1 1 calc R U
C15 C 0.1907(3) 1.3427(2) 0.24803(16) 0.0351(8) Uani 1 1 d . .
H15 H 0.2352 1.3785 0.2370 0.042 Uiso 1 1 calc R U
C16 C 0.7942(3) 0.7777(2) 0.29983(14) 0.0238(7) Uani 1 1 d . .
C17 C 0.8165(5) 0.7480(3) 0.24463(18) 0.0562(13) Uani 1 1 d . .
H17A H 0.8406 0.6811 0.2567 0.084 Uiso 1 1 calc R U
H17B H 0.7473 0.7779 0.2172 0.084 Uiso 1 1 calc R U
H17C H 0.8761 0.7658 0.2239 0.084 Uiso 1 1 calc R U
C18 C 0.8561(4) 0.7109(2) 0.35921(17) 0.0399(10) Uani 1 1 d . .
H18 H 0.8725 0.7387 0.3881 0.048 Uiso 1 1 calc R U
C19 C 0.7387(4) 0.7270(2) 0.34930(18) 0.0409(9) Uani 1 1 d . .
H19 H 0.6873 0.7666 0.3717 0.049 Uiso 1 1 calc R U
O2 O 0.9410(3) 0.62563(18) 0.35948(13) 0.0499(7) Uani 1 1 d . .
C20 C 1.0472(3) 0.6323(3) 0.3389(2) 0.0533(12) Uani 1 1 d . .
H20A H 1.1020 0.5714 0.3402 0.080 Uiso 1 1 calc R U
H20B H 1.0338 0.6747 0.2973 0.080 Uiso 1 1 calc R U
H20C H 1.0769 0.6552 0.3655 0.080 Uiso 1 1 calc R U
C21 C 0.6930(4) 0.6635(3) 0.33606(19) 0.0455(10) Uani 1 1 d . .
C22 C 0.5915(4) 0.6986(3) 0.3015(2) 0.0649(15) Uani 1 1 d . .
H22 H 0.5539 0.7632 0.2834 0.078 Uiso 1 1 calc R U
C23 C 0.5441(5) 0.6420(3) 0.2930(3) 0.0732(17) Uani 1 1 d . .
H23 H 0.4684 0.6683 0.2756 0.088 Uiso 1 1 calc R U
C24 C 0.6015(5) 0.5494(3) 0.3086(3) 0.0683(15) Uani 1 1 d . .
H24 H 0.5740 0.5120 0.2957 0.082 Uiso 1 1 calc R U
C25 C 0.7009(5) 0.5134(3) 0.3439(3) 0.090(2) Uani 1 1 d . .
H25 H 0.7398 0.4485 0.3595 0.108 Uiso 1 1 calc R U
C26 C 0.7470(4) 0.5694(3) 0.3577(3) 0.0707(16) Uani 1 1 d . .
H26 H 0.8164 0.5420 0.3822 0.085 Uiso 1 1 calc R U
C27 C 0.7782(2) 0.91799(19) 0.43460(13) 0.0178(6) Uani 1 1 d . .
C28 C 0.7668(3) 0.8571(2) 0.48959(13) 0.0191(6) Uani 1 1 d . .
C29 C 0.7883(3) 0.8688(2) 0.54357(14) 0.0220(7) Uani 1 1 d . .
H29 H 0.7751 0.8309 0.5807 0.026 Uiso 1 1 calc R U
C30 C 0.8284(3) 0.9345(2) 0.54422(14) 0.0228(7) Uani 1 1 d . .
H30 H 0.8456 0.9395 0.5818 0.027 Uiso 1 1 calc R U
C31 C 0.8437(3) 0.9929(2) 0.49059(14) 0.0230(7) Uani 1 1 d . .
H31 H 0.8744 1.0361 0.4915 0.028 Uiso 1 1 calc R U
C32 C 0.8142(3) 0.9887(2) 0.43488(13) 0.0192(6) Uani 1 1 d . .
C33 C 0.8204(3) 1.0537(2) 0.37532(14) 0.0207(6) Uani 1 1 d . .
C34 C 0.8487(3) 1.0079(2) 0.32557(13) 0.0202(6) Uani 1 1 d . .
C35 C 0.8217(3) 1.0755(2) 0.25877(14) 0.0225(7) Uani 1 1 d . .
H35 H 0.8877 1.0488 0.2367 0.027 Uiso 1 1 calc R U
C36 C 0.8181(3) 1.1670(2) 0.25473(15) 0.0266(7) Uani 1 1 d . .
H36 H 0.8256 1.2057 0.2164 0.032 Uiso 1 1 calc R U
C37 C 0.8052(3) 1.1985(2) 0.30128(15) 0.0268(7) Uani 1 1 d . .
H37 H 0.8018 1.2589 0.2942 0.032 Uiso 1 1 calc R U
C38 C 0.7958(3) 1.1448(2) 0.36315(14) 0.0229(7) Uani 1 1 d . .
C39 C 0.9760(3) 0.9400(2) 0.33821(15) 0.0255(7) Uani 1 1 d . .
H39 H 0.9868 0.9010 0.3817 0.031 Uiso 1 1 calc R U
C40 C 1.0139(3) 0.8743(3) 0.30142(18) 0.0387(9) Uani 1 1 d . .
H40A H 0.9634 0.8416 0.3059 0.058 Uiso 1 1 calc R U
H40B H 1.0115 0.9093 0.2586 0.058 Uiso 1 1 calc R U
H40C H 1.0913 0.8299 0.3161 0.058 Uiso 1 1 calc R U
C41 C 1.0548(3) 0.9907(3) 0.33106(19) 0.0392(9) Uani 1 1 d . .
H41A H 1.0306 1.0330 0.3547 0.059 Uiso 1 1 calc R U
H41B H 1.1321 0.9461 0.3457 0.059 Uiso 1 1 calc R U
H41C H 1.0523 1.0255 0.2882 0.059 Uiso 1 1 calc R U
C42 C 0.7589(3) 1.1978(2) 0.40799(15) 0.0253(7) Uani 1 1 d . .
H42 H 0.7355 1.1596 0.4444 0.030 Uiso 1 1 calc R U
C43 C 0.8570(3) 1.2166(2) 0.42869(17) 0.0332(8) Uani 1 1 d . .
H43A H 0.8313 1.2507 0.4575 0.050 Uiso 1 1 calc R U
H43B H 0.9200 1.1580 0.4483 0.050 Uiso 1 1 calc R U
H43C H 0.8822 1.2529 0.3934 0.050 Uiso 1 1 calc R U
C44 C 0.6581(3) 1.2897(2) 0.38087(19) 0.0375(9) Uani 1 1 d . .
H44A H 0.6367 1.3219 0.4109 0.056 Uiso 1 1 calc R U
H44B H 0.6792 1.3279 0.3448 0.056 Uiso 1 1 calc R U
H44C H 0.5940 1.2781 0.3696 0.056 Uiso 1 1 calc R U
C45 C 0.7401(3) 0.7748(2) 0.49415(13) 0.0204(6) Uani 1 1 d . .
C46 C 0.6298(3) 0.7846(2) 0.47979(14) 0.0227(7) Uani 1 1 d . .
C47 C 0.6095(3) 0.7056(2) 0.48622(15) 0.0288(7) Uani 1 1 d . .
H47 H 0.5357 0.7113 0.4763 0.035 Uiso 1 1 calc R U
C48 C 0.6959(3) 0.6189(2) 0.50698(16) 0.0341(8) Uani 1 1 d . .
H48 H 0.6813 0.5659 0.5101 0.041 Uiso 1 1 calc R U
C49 C 0.8024(3) 0.6095(2) 0.52295(15) 0.0294(8) Uani 1 1 d . .
H49 H 0.8601 0.5497 0.5384 0.035 Uiso 1 1 calc R U
C50 C 0.8275(3) 0.6865(2) 0.51697(14) 0.0234(7) Uani 1 1 d . .
C51 C 0.5322(3) 0.8782(2) 0.46220(15) 0.0264(7) Uani 1 1 d . .
H51 H 0.5638 0.9258 0.4430 0.032 Uiso 1 1 calc R U
C52 C 0.4404(3) 0.8899(3) 0.41718(17) 0.0416(10) Uani 1 1 d . .
H52A H 0.3807 0.9516 0.4081 0.062 Uiso 1 1 calc R U
H52B H 0.4734 0.8818 0.3797 0.062 Uiso 1 1 calc R U
H52C H 0.4082 0.8438 0.4349 0.062 Uiso 1 1 calc R U
C53 C 0.4801(3) 0.8959(2) 0.51983(16) 0.0308(8) Uani 1 1 d . .
H53A H 0.4171 0.9562 0.5088 0.046 Uiso 1 1 calc R U
H53B H 0.4523 0.8480 0.5409 0.046 Uiso 1 1 calc R U
H53C H 0.5375 0.8948 0.5466 0.046 Uiso 1 1 calc R U
C54 C 0.9460(3) 0.6712(2) 0.53755(15) 0.0259(7) Uani 1 1 d . .
H54 H 0.9530 0.7321 0.5240 0.031 Uiso 1 1 calc R U
C55 C 1.0374(3) 0.6066(3) 0.50990(18) 0.0425(10) Uani 1 1 d . .
H55A H 1.1122 0.5987 0.5243 0.064 Uiso 1 1 calc R U
H55B H 1.0314 0.5467 0.5221 0.064 Uiso 1 1 calc R U
H55C H 1.0271 0.6332 0.4656 0.064 Uiso 1 1 calc R U
C56 C 0.9661(3) 0.6328(2) 0.60631(16) 0.0336(8) Uani 1 1 d . .
H56A H 1.0427 0.6234 0.6187 0.050 Uiso 1 1 calc R U
H56B H 0.9111 0.6762 0.6239 0.050 Uiso 1 1 calc R U
H56C H 0.9573 0.5739 0.6206 0.050 Uiso 1 1 calc R U
C57 C 0.6353(3) 1.1381(2) 0.12885(14) 0.0236(7) Uani 1 1 d . .
C58 C 0.5652(3) 1.1101(2) 0.10073(14) 0.0248(7) Uani 1 1 d . .
C59 C 0.5024(3) 1.1690(2) 0.04541(15) 0.0324(8) Uani 1 1 d . .
H59 H 0.4512 1.1522 0.0285 0.039 Uiso 1 1 calc R U
C60 C 0.5131(3) 1.2509(3) 0.01492(15) 0.0357(9) Uani 1 1 d . .
H60 H 0.4674 1.2915 -0.0215 0.043 Uiso 1 1 calc R U
C61 C 0.5910(3) 1.2727(2) 0.03817(15) 0.0324(8) Uani 1 1 d . .
H61 H 0.6030 1.3265 0.0157 0.039 Uiso 1 1 calc R U
C62 C 0.6531(3) 1.2178(2) 0.09394(14) 0.0254(7) Uani 1 1 d . .
C63 C 0.5619(3) 1.0150(2) 0.11885(14) 0.0259(7) Uani 1 1 d . .
C64 C 0.4822(3) 0.9908(2) 0.15489(14) 0.0271(7) Uani 1 1 d . .
C65 C 0.4748(3) 0.9068(2) 0.16133(16) 0.0339(8) Uani 1 1 d . .
H65 H 0.4200 0.8905 0.1854 0.041 Uiso 1 1 calc R U
C66 C 0.5459(3) 0.8471(3) 0.13337(17) 0.0379(9) Uani 1 1 d . .
H66 H 0.5403 0.7901 0.1384 0.045 Uiso 1 1 calc R U
C67 C 0.6241(3) 0.8708(3) 0.09851(16) 0.0367(9) Uani 1 1 d . .
H67 H 0.6727 0.8294 0.0794 0.044 Uiso 1 1 calc R U
C68 C 0.6350(3) 0.9544(2) 0.09001(15) 0.0300(8) Uani 1 1 d . .
C69 C 0.4012(3) 1.0533(2) 0.18657(15) 0.0297(8) Uani 1 1 d . .
H69 H 0.4338 1.0980 0.1888 0.036 Uiso 1 1 calc R U
C70 C 0.3904(4) 1.0003(3) 0.25140(17) 0.0425(10) Uani 1 1 d . .
H70A H 0.3376 1.0428 0.2703 0.064 Uiso 1 1 calc R U
H70B H 0.3622 0.9535 0.2511 0.064 Uiso 1 1 calc R U
H70C H 0.4646 0.9705 0.2745 0.064 Uiso 1 1 calc R U
C71 C 0.2858(3) 1.1093(3) 0.15061(19) 0.0472(11) Uani 1 1 d . .
H71A H 0.2359 1.1487 0.1724 0.071 Uiso 1 1 calc R U
H71B H 0.2946 1.1476 0.1107 0.071 Uiso 1 1 calc R U
H71C H 0.2527 1.0676 0.1456 0.071 Uiso 1 1 calc R U
C72 C 0.7240(3) 0.9761(3) 0.04991(15) 0.0356(9) Uani 1 1 d . .
H72 H 0.7225 1.0364 0.0502 0.043 Uiso 1 1 calc R U
C73 C 0.8419(3) 0.9030(3) 0.0741(2) 0.0523(11) Uani 1 1 d . .
H73A H 0.8578 0.8983 0.1159 0.078 Uiso 1 1 calc R U
H73B H 0.8459 0.8436 0.0730 0.078 Uiso 1 1 calc R U
H73C H 0.8979 0.9202 0.0489 0.078 Uiso 1 1 calc R U
C74 C 0.6974(4) 0.9846(4) -0.01524(18) 0.0611(13) Uani 1 1 d . .
H74A H 0.6214 1.0318 -0.0301 0.092 Uiso 1 1 calc R U
H74B H 0.7527 1.0021 -0.0408 0.092 Uiso 1 1 calc R U
H74C H 0.7008 0.9255 -0.0167 0.092 Uiso 1 1 calc R U
C75 C 0.7442(3) 1.2464(2) 0.10864(14) 0.0288(8) Uani 1 1 d . .
C76 C 0.7166(3) 1.3313(2) 0.11828(15) 0.0331(8) Uani 1 1 d . .
C77 C 0.8039(3) 1.3592(3) 0.12474(17) 0.0399(9) Uani 1 1 d . .
H77 H 0.7862 1.4160 0.1317 0.048 Uiso 1 1 calc R U
C78 C 0.9146(4) 1.3060(3) 0.12118(18) 0.0453(10) Uani 1 1 d . .
H78 H 0.9726 1.3263 0.1254 0.054 Uiso 1 1 calc R U
C79 C 0.9408(3) 1.2235(3) 0.11152(17) 0.0427(10) Uani 1 1 d . .
H79 H 1.0177 1.1871 0.1094 0.051 Uiso 1 1 calc R U
C80 C 0.8584(3) 1.1916(3) 0.10469(15) 0.0339(8) Uani 1 1 d . .
C81 C 0.5970(3) 1.3951(2) 0.12314(17) 0.0359(9) Uani 1 1 d . .
H81 H 0.5444 1.3683 0.1144 0.043 Uiso 1 1 calc R U
C82 C 0.5815(4) 1.4004(3) 0.18752(18) 0.0474(10) Uani 1 1 d . .
H82A H 0.5040 1.4418 0.1894 0.071 Uiso 1 1 calc R U
H82B H 0.5962 1.3389 0.2161 0.071 Uiso 1 1 calc R U
H82C H 0.6346 1.4238 0.1982 0.071 Uiso 1 1 calc R U
C83 C 0.5636(4) 1.4912(3) 0.0771(2) 0.0572(13) Uani 1 1 d . .
H83A H 0.4862 1.5297 0.0819 0.086 Uiso 1 1 calc R U
H83B H 0.6153 1.5185 0.0837 0.086 Uiso 1 1 calc R U
H83C H 0.5678 1.4871 0.0360 0.086 Uiso 1 1 calc R U
C84 C 0.8915(3) 1.1050(3) 0.08766(17) 0.0393(9) Uani 1 1 d . .
H84 H 0.8370 1.0758 0.1046 0.047 Uiso 1 1 calc R U
C85 C 1.0111(3) 1.0330(3) 0.1127(2) 0.0526(11) Uani 1 1 d . .
H85A H 1.0258 0.9794 0.0997 0.079 Uiso 1 1 calc R U
H85B H 1.0666 1.0598 0.0973 0.079 Uiso 1 1 calc R U
H85C H 1.0170 1.0140 0.1570 0.079 Uiso 1 1 calc R U
C86 C 0.8784(4) 1.1304(3) 0.01854(18) 0.0560(12) Uani 1 1 d . .
H86A H 0.8999 1.0743 0.0076 0.084 Uiso 1 1 calc R U
H86B H 0.7996 1.1704 0.0035 0.084 Uiso 1 1 calc R U
H86C H 0.9274 1.1627 0.0004 0.084 Uiso 1 1 calc R U
C1S C 0.6939(7) 0.3164(6) 0.5853(4) 0.131(3) Uani 1 1 d D U
H1S1 H 0.7631 0.2709 0.5772 0.197 Uiso 1 1 calc R U
H1S2 H 0.7131 0.3448 0.6119 0.197 Uiso 1 1 calc R U
H1S3 H 0.6438 0.2861 0.6050 0.197 Uiso 1 1 calc R U
C2S C 0.6357(6) 0.3886(5) 0.5271(3) 0.109(2) Uani 1 1 d D U
H2S1 H 0.6893 0.4162 0.5074 0.131 Uiso 1 1 calc R U
H2S2 H 0.6203 0.3577 0.5005 0.131 Uiso 1 1 calc R U
C3S C 0.5302(5) 0.4635(5) 0.5290(3) 0.094(2) Uani 1 1 d D U
H3S1 H 0.5460 0.4943 0.5555 0.112 Uiso 1 1 calc R U
H3S2 H 0.4771 0.4356 0.5491 0.112 Uiso 1 1 calc R U
C4S C 0.2194(13) 1.4678(9) 0.0669(5) 0.235(7) Uani 1 1 d D U
H4S1 H 0.2350 1.4508 0.1107 0.353 Uiso 1 1 calc R U
H4S2 H 0.2860 1.4729 0.0466 0.353 Uiso 1 1 calc R U
H4S3 H 0.1550 1.5270 0.0523 0.353 Uiso 1 1 calc R U
C5S C 0.1913(9) 1.3926(8) 0.0526(5) 0.173(4) Uani 1 1 d D U
H5S1 H 0.2561 1.3328 0.0684 0.207 Uiso 1 1 calc R U
H5S2 H 0.1252 1.3869 0.0741 0.207 Uiso 1 1 calc R U
C6S C 0.1664(11) 1.4123(8) -0.0131(5) 0.214(6) Uani 1 1 d D U
H6S1 H 0.0914 1.4637 -0.0252 0.256 Uiso 1 1 calc R U
H6S2 H 0.2219 1.4363 -0.0345 0.256 Uiso 1 1 calc R U
C7S C 0.1649(11) 1.3451(8) -0.0375(6) 0.229(6) Uani 1 1 d D U
H7S1 H 0.1092 1.3199 -0.0179 0.275 Uiso 1 1 calc R U
H7S2 H 0.2403 1.2940 -0.0288 0.275 Uiso 1 1 calc R U
C8S C 0.1354(14) 1.3843(11) -0.1034(6) 0.264(8) Uani 1 1 d D U
H8S1 H 0.0989 1.3471 -0.1133 0.317 Uiso 1 1 calc R U
H8S2 H 0.0753 1.4463 -0.1104 0.317 Uiso 1 1 calc R U
C9S C 0.2131(12) 1.3958(8) -0.1504(7) 0.249(7) Uani 1 1 d D U
H9S1 H 0.1712 1.4236 -0.1904 0.374 Uiso 1 1 calc R U
H9S2 H 0.2481 1.4359 -0.1445 0.374 Uiso 1 1 calc R U
H9S3 H 0.2720 1.3356 -0.1475 0.374 Uiso 1 1 calc R U

loop_
_atom_site_aniso_label
_atom_site_aniso_U_11
_atom_site_aniso_U_22
_atom_site_aniso_U_33
_atom_site_aniso_U_23
_atom_site_aniso_U_13
_atom_site_aniso_U_12
Ge1 0.01941(18) 0.02393(17) 0.01696(16) -0.00617(13) 0.00093(13) -0.00999(14)
Ge2 0.01884(17) 0.02002(16) 0.01777(16) -0.00704(13) -0.00028(13) -0.00941(13)
O1 0.0316(13) 0.0243(11) 0.0326(13) -0.0125(10) 0.0040(10) -0.0092(10)
C1 0.0191(16) 0.0229(15) 0.0227(15) -0.0085(12) 0.0001(12) -0.0117(13)
C2 0.0196(16) 0.0250(15) 0.0227(15) -0.0084(13) 0.0016(12) -0.0129(13)
C3 0.0197(16) 0.0259(16) 0.0207(15) -0.0104(13) 0.0014(12) -0.0117(13)
C4 0.0195(16) 0.0315(17) 0.0251(16) -0.0155(14) 0.0038(13) -0.0122(14)
C5 0.0196(16) 0.0238(16) 0.0225(16) -0.0049(13) 0.0020(12) -0.0096(13)
C6 0.0312(19) 0.0252(16) 0.0232(17) -0.0050(13) 0.0021(14) -0.0089(14)
C7 0.0232(17) 0.0236(16) 0.0233(16) -0.0063(13) -0.0002(13) -0.0085(13)
C8 0.0205(16) 0.0254(16) 0.0230(16) -0.0034(13) 0.0007(13) -0.0075(13)
C9 0.036(2) 0.036(2) 0.044(2) -0.0202(17) 0.0062(17) -0.0090(17)
C10 0.0218(17) 0.0361(18) 0.0214(16) -0.0100(14) 0.0024(13) -0.0112(14)
C11 0.0290(19) 0.0378(19) 0.0283(17) -0.0145(15) 0.0042(14) -0.0164(16)
C12 0.026(2) 0.060(3) 0.043(2) -0.022(2) 0.0050(17) -0.0221(19)
C13 0.0233(19) 0.064(3) 0.041(2) -0.019(2) -0.0032(17) -0.0093(19)
C14 0.030(2) 0.049(2) 0.036(2) -0.0061(18) -0.0048(17) -0.0060(18)
C15 0.0273(19) 0.037(2) 0.0323(19) -0.0046(16) -0.0017(15) -0.0087(16)
C16 0.0253(17) 0.0282(16) 0.0221(16) -0.0121(13) 0.0025(13) -0.0118(14)
C17 0.099(4) 0.030(2) 0.035(2) -0.0195(18) 0.001(2) -0.014(2)
C18 0.057(3) 0.0227(17) 0.035(2) -0.0093(15) -0.0104(18) -0.0087(17)
C19 0.052(3) 0.0298(19) 0.043(2) -0.0121(17) 0.0101(19) -0.0184(18)
O2 0.0493(18) 0.0372(15) 0.0577(18) -0.0137(14) -0.0005(15) -0.0117(13)
C20 0.031(2) 0.042(2) 0.079(3) -0.010(2) -0.002(2) -0.0126(19)
C21 0.048(3) 0.039(2) 0.051(2) -0.0152(19) 0.000(2) -0.0171(19)
C22 0.055(3) 0.034(2) 0.091(4) 0.010(2) -0.035(3) -0.021(2)
C23 0.061(3) 0.055(3) 0.107(4) -0.019(3) -0.034(3) -0.028(3)
C24 0.071(4) 0.050(3) 0.091(4) -0.013(3) -0.025(3) -0.036(3)
C25 0.057(3) 0.039(3) 0.175(7) -0.030(3) -0.021(4) -0.018(2)
C26 0.056(3) 0.033(2) 0.115(5) -0.015(3) -0.026(3) -0.013(2)
C27 0.0148(15) 0.0188(14) 0.0211(15) -0.0085(12) -0.0024(12) -0.0059(12)
C28 0.0172(15) 0.0189(14) 0.0221(15) -0.0086(12) -0.0003(12) -0.0060(12)
C29 0.0252(17) 0.0213(15) 0.0182(15) -0.0044(12) 0.0001(13) -0.0089(13)
C30 0.0252(17) 0.0257(16) 0.0195(15) -0.0104(13) -0.0025(13) -0.0089(13)
C31 0.0259(17) 0.0203(15) 0.0248(16) -0.0086(13) -0.0012(13) -0.0099(13)
C32 0.0160(15) 0.0189(14) 0.0228(15) -0.0072(12) -0.0001(12) -0.0064(12)
C33 0.0180(15) 0.0233(15) 0.0233(16) -0.0078(13) -0.0013(12) -0.0101(13)
C34 0.0207(16) 0.0225(15) 0.0202(15) -0.0072(12) 0.0020(12) -0.0110(13)
C35 0.0207(16) 0.0292(17) 0.0208(15) -0.0085(13) 0.0040(13) -0.0129(14)
C36 0.0272(18) 0.0293(17) 0.0245(17) -0.0013(14) -0.0013(14) -0.0179(15)
C37 0.0281(18) 0.0219(16) 0.0318(18) -0.0036(14) -0.0045(14) -0.0146(14)
C38 0.0176(16) 0.0243(16) 0.0276(16) -0.0067(13) 0.0002(13) -0.0103(13)
C39 0.0211(17) 0.0264(16) 0.0298(17) -0.0092(14) 0.0031(14) -0.0103(14)
C40 0.029(2) 0.040(2) 0.051(2) -0.0215(18) 0.0050(17) -0.0110(17)
C41 0.0232(19) 0.041(2) 0.059(3) -0.0212(19) 0.0000(17) -0.0132(16)
C42 0.0230(17) 0.0233(16) 0.0326(18) -0.0113(14) 0.0005(14) -0.0103(14)
C43 0.031(2) 0.0350(19) 0.042(2) -0.0193(17) -0.0014(16) -0.0167(16)
C44 0.030(2) 0.0283(18) 0.056(2) -0.0178(17) -0.0011(18) -0.0090(16)
C45 0.0272(17) 0.0212(15) 0.0176(14) -0.0075(12) 0.0025(12) -0.0135(13)
C46 0.0256(17) 0.0271(16) 0.0203(15) -0.0099(13) 0.0042(13) -0.0139(14)
C47 0.0322(19) 0.0349(18) 0.0285(18) -0.0120(15) 0.0041(15) -0.0216(16)
C48 0.044(2) 0.0295(18) 0.038(2) -0.0142(16) 0.0077(17) -0.0227(17)
C49 0.035(2) 0.0235(16) 0.0311(18) -0.0098(14) 0.0052(15) -0.0122(15)
C50 0.0284(18) 0.0233(15) 0.0216(16) -0.0114(13) 0.0061(13) -0.0107(14)
C51 0.0222(17) 0.0303(17) 0.0292(17) -0.0101(14) 0.0027(14) -0.0126(14)
C52 0.033(2) 0.047(2) 0.038(2) -0.0144(18) -0.0074(17) -0.0065(18)
C53 0.0267(19) 0.0317(18) 0.0340(19) -0.0123(15) 0.0036(15) -0.0104(15)
C54 0.0258(18) 0.0220(16) 0.0282(17) -0.0084(13) 0.0001(14) -0.0070(14)
C55 0.030(2) 0.054(2) 0.038(2) -0.0218(19) 0.0028(17) -0.0064(18)
C56 0.032(2) 0.038(2) 0.0334(19) -0.0129(16) 0.0003(16) -0.0151(16)
C57 0.0203(16) 0.0316(17) 0.0179(15) -0.0078(13) 0.0031(12) -0.0095(14)
C58 0.0217(17) 0.0333(17) 0.0188(15) -0.0088(13) 0.0013(13) -0.0097(14)
C59 0.0285(19) 0.042(2) 0.0264(18) -0.0098(15) -0.0029(15) -0.0136(16)
C60 0.039(2) 0.041(2) 0.0191(17) 0.0023(15) -0.0080(15) -0.0159(17)
C61 0.032(2) 0.0375(19) 0.0238(17) -0.0022(15) 0.0014(15) -0.0162(16)
C62 0.0210(17) 0.0306(17) 0.0203(16) -0.0061(13) 0.0037(13) -0.0075(14)
C63 0.0249(17) 0.0337(18) 0.0214(16) -0.0116(14) -0.0034(13) -0.0109(15)
C64 0.0258(18) 0.0332(18) 0.0222(16) -0.0096(14) -0.0035(13) -0.0104(15)
C65 0.037(2) 0.042(2) 0.0291(18) -0.0132(16) 0.0003(16) -0.0211(17)
C66 0.045(2) 0.0339(19) 0.037(2) -0.0127(16) -0.0048(18) -0.0157(18)
C67 0.036(2) 0.042(2) 0.0334(19) -0.0213(17) -0.0031(16) -0.0090(17)
C68 0.0264(18) 0.041(2) 0.0225(16) -0.0130(15) -0.0018(14) -0.0105(16)
C69 0.0289(19) 0.041(2) 0.0288(18) -0.0163(15) 0.0059(14) -0.0198(16)
C70 0.052(3) 0.051(2) 0.039(2) -0.0219(19) 0.0131(19) -0.030(2)
C71 0.034(2) 0.057(3) 0.048(2) -0.025(2) -0.0021(19) -0.007(2)
C72 0.033(2) 0.051(2) 0.0257(18) -0.0199(17) 0.0058(15) -0.0141(18)
C73 0.031(2) 0.069(3) 0.052(3) -0.023(2) 0.0069(19) -0.012(2)
C74 0.060(3) 0.101(4) 0.030(2) -0.029(2) 0.012(2) -0.034(3)
C75 0.0300(19) 0.0384(19) 0.0166(15) 0.0005(14) 0.0018(13) -0.0192(16)
C76 0.037(2) 0.0354(19) 0.0258(18) -0.0009(15) -0.0001(15) -0.0203(17)
C77 0.046(2) 0.040(2) 0.036(2) -0.0017(17) -0.0035(18) -0.0270(19)
C78 0.046(3) 0.062(3) 0.039(2) -0.008(2) 0.0026(19) -0.040(2)
C79 0.033(2) 0.064(3) 0.037(2) -0.014(2) 0.0074(17) -0.027(2)
C80 0.031(2) 0.048(2) 0.0225(17) -0.0067(16) 0.0049(15) -0.0192(17)
C81 0.037(2) 0.0306(18) 0.037(2) -0.0021(16) -0.0048(17) -0.0169(16)
C82 0.044(2) 0.050(2) 0.046(2) -0.018(2) -0.0018(19) -0.014(2)
C83 0.059(3) 0.034(2) 0.062(3) 0.006(2) -0.016(2) -0.017(2)
C84 0.030(2) 0.059(3) 0.036(2) -0.0203(19) 0.0125(16) -0.0216(19)
C85 0.032(2) 0.067(3) 0.059(3) -0.031(2) 0.008(2) -0.012(2)
C86 0.053(3) 0.082(3) 0.036(2) -0.028(2) 0.013(2) -0.023(3)
C1S 0.113(6) 0.171(8) 0.122(6) -0.043(5) 0.004(5) -0.071(6)
C2S 0.095(5) 0.158(6) 0.128(6) -0.075(5) 0.030(4) -0.084(5)
C3S 0.082(4) 0.146(6) 0.110(5) -0.062(4) 0.028(4) -0.090(4)
C4S 0.306(18) 0.248(14) 0.123(9) -0.058(9) -0.019(10) -0.076(12)
C5S 0.122(8) 0.195(11) 0.141(8) -0.037(7) -0.008(6) -0.012(7)
C6S 0.207(12) 0.158(9) 0.190(9) -0.048(7) -0.088(8) 0.022(8)
C7S 0.213(12) 0.148(9) 0.235(11) -0.084(8) -0.117(9) 0.056(8)
C8S 0.248(17) 0.210(13) 0.233(12) -0.059(10) -0.116(10) 0.021(11)
C9S 0.286(17) 0.124(8) 0.299(14) -0.132(10) -0.076(11) 0.022(9)

loop_
_atom_type_symbol
_atom_type_description
_atom_type_scat_dispersion_real
_atom_type_scat_dispersion_imag
_atom_type_scat_source
C C 0.0033 0.0016 'International Tables Vol C Tables 4.2.6.8 and 6.1.1.4'
H H 0.0000 0.0000 'International Tables Vol C Tables 4.2.6.8 and 6.1.1.4'
Ge Ge 0.1547 1.8001 'International Tables Vol C Tables 4.2.6.8 and 6.1.1.4'
O O 0.0106 0.0060 'International Tables Vol C Tables 4.2.6.8 and 6.1.1.4'

loop_
_geom_angle_atom_site_label_1
_geom_angle_atom_site_label_2
_geom_angle_atom_site_label_3
_geom_angle
_geom_angle_site_symmetry_1
_geom_angle_site_symmetry_3
C4 Ge1 C1 105.66(13) . .
C4 Ge1 C57 108.00(13) . .
C1 Ge1 C57 114.80(13) . .
C4 Ge1 C35 100.35(13) . .
C1 Ge1 C35 101.99(13) . .
C57 Ge1 C35 123.94(13) . .
C2 Ge2 C3 106.05(13) . .
C2 Ge2 C27 104.70(12) . .
C3 Ge2 C27 141.06(12) . .
C2 Ge2 C34 101.36(13) . .
C3 Ge2 C34 105.79(13) . .
C27 Ge2 C34 90.83(12) . .
C7 O1 C9 111.1(3) . .
C2 C1 C5 123.4(3) . .
C2 C1 Ge1 108.8(2) . .
C5 C1 Ge1 127.4(2) . .
C1 C2 Ge2 123.6(2) . .
C1 C2 H2 118.2 . .
Ge2 C2 H2 118.2 . .
C4 C3 C16 124.0(3) . .
C4 C3 Ge2 107.0(2) . .
C16 C3 Ge2 129.0(2) . .
C3 C4 Ge1 125.8(2) . .
C3 C4 H4 117.1 . .
Ge1 C4 H4 117.1 . .
C1 C5 C7 114.2(3) . .
C1 C5 C6 118.6(3) . .
C7 C5 C6 118.0(3) . .
C1 C5 C8 116.5(3) . .
C7 C5 C8 58.5(2) . .
C6 C5 C8 117.1(3) . .
C5 C6 H6A 109.5 . .
C5 C6 H6B 109.5 . .
H6A C6 H6B 109.5 . .
C5 C6 H6C 109.5 . .
H6A C6 H6C 109.5 . .
H6B C6 H6C 109.5 . .
O1 C7 C8 121.0(3) . .
O1 C7 C5 119.0(3) . .
C8 C7 C5 62.0(2) . .
O1 C7 H7 114.9 . .
C8 C7 H7 114.9 . .
C5 C7 H7 114.9 . .
C10 C8 C7 125.2(3) . .
C10 C8 C5 123.8(3) . .
C7 C8 C5 59.5(2) . .
C10 C8 H8 112.8 . .
C7 C8 H8 112.8 . .
C5 C8 H8 112.8 . .
O1 C9 H9A 109.5 . .
O1 C9 H9B 109.5 . .
H9A C9 H9B 109.5 . .
O1 C9 H9C 109.5 . .
H9A C9 H9C 109.5 . .
H9B C9 H9C 109.5 . .
C11 C10 C15 117.4(3) . .
C11 C10 C8 117.7(3) . .
C15 C10 C8 124.9(3) . .
C12 C11 C10 122.1(4) . .
C12 C11 H11 119.0 . .
C10 C11 H11 119.0 . .
C13 C12 C11 119.8(4) . .
C13 C12 H12 120.1 . .
C11 C12 H12 120.1 . .
C12 C13 C14 119.6(4) . .
C12 C13 H13 120.2 . .
C14 C13 H13 120.2 . .
C13 C14 C15 120.5(4) . .
C13 C14 H14 119.7 . .
C15 C14 H14 119.7 . .
C14 C15 C10 120.6(4) . .
C14 C15 H15 119.7 . .
C10 C15 H15 119.7 . .
C3 C16 C18 119.2(3) . .
C3 C16 C17 116.2(3) . .
C18 C16 C17 118.7(3) . .
C3 C16 C19 115.9(3) . .
C18 C16 C19 57.1(3) . .
C17 C16 C19 116.4(3) . .
C16 C17 H17A 109.5 . .
C16 C17 H17B 109.5 . .
H17A C17 H17B 109.5 . .
C16 C17 H17C 109.5 . .
H17A C17 H17C 109.5 . .
H17B C17 H17C 109.5 . .
O2 C18 C19 119.3(3) . .
O2 C18 C16 118.1(3) . .
C19 C18 C16 62.5(2) . .
O2 C18 H18 115.5 . .
C19 C18 H18 115.5 . .
C16 C18 H18 115.5 . .
C18 C19 C21 127.1(3) . .
C18 C19 C16 60.4(2) . .
C21 C19 C16 119.0(3) . .
C18 C19 H19 113.3 . .
C21 C19 H19 113.3 . .
C16 C19 H19 113.3 . .
C18 O2 C20 113.5(3) . .
O2 C20 H20A 109.5 . .
O2 C20 H20B 109.5 . .
H20A C20 H20B 109.5 . .
O2 C20 H20C 109.5 . .
H20A C20 H20C 109.5 . .
H20B C20 H20C 109.5 . .
C26 C21 C22 116.5(4) . .
C26 C21 C19 123.0(4) . .
C22 C21 C19 120.4(4) . .
C23 C22 C21 121.3(4) . .
C23 C22 H22 119.4 . .
C21 C22 H22 119.4 . .
C24 C23 C22 122.4(5) . .
C24 C23 H23 118.8 . .
C22 C23 H23 118.8 . .
C23 C24 C25 116.2(4) . .
C23 C24 H24 121.9 . .
C25 C24 H24 121.9 . .
C24 C25 C26 121.8(5) . .
C24 C25 H25 119.1 . .
C26 C25 H25 119.1 . .
C21 C26 C25 120.8(5) . .
C21 C26 H26 119.6 . .
C25 C26 H26 119.6 . .
C28 C27 C32 119.9(3) . .
C28 C27 Ge2 136.1(2) . .
C32 C27 Ge2 103.7(2) . .
C29 C28 C27 119.0(3) . .
C29 C28 C45 117.1(3) . .
C27 C28 C45 123.8(3) . .
C30 C29 C28 121.2(3) . .
C30 C29 H29 119.4 . .
C28 C29 H29 119.4 . .
C29 C30 C31 120.4(3) . .
C29 C30 H30 119.8 . .
C31 C30 H30 119.8 . .
C30 C31 C32 120.3(3) . .
C30 C31 H31 119.8 . .
C32 C31 H31 119.8 . .
C31 C32 C27 118.8(3) . .
C31 C32 C33 123.4(3) . .
C27 C32 C33 117.7(3) . .
C38 C33 C32 125.7(3) . .
C38 C33 C34 122.1(3) . .
C32 C33 C34 112.0(2) . .
C33 C34 C39 107.9(2) . .
C33 C34 C35 115.6(2) . .
C39 C34 C35 111.4(3) . .
C33 C34 Ge2 95.8(2) . .
C39 C34 Ge2 112.5(2) . .
C35 C34 Ge2 112.6(2) . .
C36 C35 C34 112.1(3) . .
C36 C35 Ge1 115.9(2) . .
C34 C35 Ge1 111.0(2) . .
C36 C35 H35 105.6 . .
C34 C35 H35 105.6 . .
Ge1 C35 H35 105.6 . .
C37 C36 C35 124.2(3) . .
C37 C36 H36 117.9 . .
C35 C36 H36 117.9 . .
C36 C37 C38 123.4(3) . .
C36 C37 H37 118.3 . .
C38 C37 H37 118.3 . .
C33 C38 C37 118.0(3) . .
C33 C38 C42 126.1(3) . .
C37 C38 C42 115.9(3) . .
C40 C39 C41 109.2(3) . .
C40 C39 C34 115.6(3) . .
C41 C39 C34 111.8(3) . .
C40 C39 H39 106.5 . .
C41 C39 H39 106.5 . .
C34 C39 H39 106.5 . .
C39 C40 H40A 109.5 . .
C39 C40 H40B 109.5 . .
H40A C40 H40B 109.5 . .
C39 C40 H40C 109.5 . .
H40A C40 H40C 109.5 . .
H40B C40 H40C 109.5 . .
C39 C41 H41A 109.5 . .
C39 C41 H41B 109.5 . .
H41A C41 H41B 109.5 . .
C39 C41 H41C 109.5 . .
H41A C41 H41C 109.5 . .
H41B C41 H41C 109.5 . .
C38 C42 C44 111.7(3) . .
C38 C42 C43 110.9(3) . .
C44 C42 C43 109.0(3) . .
C38 C42 H42 108.3 . .
C44 C42 H42 108.3 . .
C43 C42 H42 108.3 . .
C42 C43 H43A 109.5 . .
C42 C43 H43B 109.5 . .
H43A C43 H43B 109.5 . .
C42 C43 H43C 109.5 . .
H43A C43 H43C 109.5 . .
H43B C43 H43C 109.5 . .
C42 C44 H44A 109.5 . .
C42 C44 H44B 109.5 . .
H44A C44 H44B 109.5 . .
C42 C44 H44C 109.5 . .
H44A C44 H44C 109.5 . .
H44B C44 H44C 109.5 . .
C46 C45 C50 120.4(3) . .
C46 C45 C28 121.4(3) . .
C50 C45 C28 118.1(3) . .
C47 C46 C45 118.8(3) . .
C47 C46 C51 120.0(3) . .
C45 C46 C51 121.0(3) . .
C48 C47 C46 120.8(3) . .
C48 C47 H47 119.6 . .
C46 C47 H47 119.6 . .
C49 C48 C47 120.1(3) . .
C49 C48 H48 119.9 . .
C47 C48 H48 119.9 . .
C48 C49 C50 121.4(3) . .
C48 C49 H49 119.3 . .
C50 C49 H49 119.3 . .
C49 C50 C45 118.4(3) . .
C49 C50 C54 118.7(3) . .
C45 C50 C54 122.9(3) . .
C46 C51 C52 114.2(3) . .
C46 C51 C53 109.1(3) . .
C52 C51 C53 109.9(3) . .
C46 C51 H51 107.8 . .
C52 C51 H51 107.8 . .
C53 C51 H51 107.8 . .
C51 C52 H52A 109.5 . .
C51 C52 H52B 109.5 . .
H52A C52 H52B 109.5 . .
C51 C52 H52C 109.5 . .
H52A C52 H52C 109.5 . .
H52B C52 H52C 109.5 . .
C51 C53 H53A 109.5 . .
C51 C53 H53B 109.5 . .
H53A C53 H53B 109.5 . .
C51 C53 H53C 109.5 . .
H53A C53 H53C 109.5 . .
H53B C53 H53C 109.5 . .
C50 C54 C56 110.7(3) . .
C50 C54 C55 112.2(3) . .
C56 C54 C55 109.5(3) . .
C50 C54 H54 108.1 . .
C56 C54 H54 108.1 . .
C55 C54 H54 108.1 . .
C54 C55 H55A 109.5 . .
C54 C55 H55B 109.5 . .
H55A C55 H55B 109.5 . .
C54 C55 H55C 109.5 . .
H55A C55 H55C 109.5 . .
H55B C55 H55C 109.5 . .
C54 C56 H56A 109.5 . .
C54 C56 H56B 109.5 . .
H56A C56 H56B 109.5 . .
C54 C56 H56C 109.5 . .
H56A C56 H56C 109.5 . .
H56B C56 H56C 109.5 . .
C62 C57 C58 117.1(3) . .
C62 C57 Ge1 123.3(2) . .
C58 C57 Ge1 119.1(2) . .
C59 C58 C57 119.6(3) . .
C59 C58 C63 112.7(3) . .
C57 C58 C63 127.0(3) . .
C60 C59 C58 121.6(3) . .
C60 C59 H59 119.2 . .
C58 C59 H59 119.2 . .
C61 C60 C59 118.8(3) . .
C61 C60 H60 120.6 . .
C59 C60 H60 120.6 . .
C60 C61 C62 121.7(3) . .
C60 C61 H61 119.1 . .
C62 C61 H61 119.1 . .
C61 C62 C57 120.3(3) . .
C61 C62 C75 114.0(3) . .
C57 C62 C75 125.4(3) . .
C64 C63 C68 120.2(3) . .
C64 C63 C58 123.5(3) . .
C68 C63 C58 115.8(3) . .
C63 C64 C65 119.1(3) . .
C63 C64 C69 122.4(3) . .
C65 C64 C69 118.4(3) . .
C66 C65 C64 121.2(4) . .
C66 C65 H65 119.4 . .
C64 C65 H65 119.4 . .
C67 C66 C65 119.5(4) . .
C67 C66 H66 120.3 . .
C65 C66 H66 120.3 . .
C66 C67 C68 122.0(3) . .
C66 C67 H67 119.0 . .
C68 C67 H67 119.0 . .
C67 C68 C63 118.0(3) . .
C67 C68 C72 118.8(3) . .
C63 C68 C72 123.2(3) . .
C64 C69 C70 111.9(3) . .
C64 C69 C71 111.8(3) . .
C70 C69 C71 111.4(3) . .
C64 C69 H69 107.1 . .
C70 C69 H69 107.1 . .
C71 C69 H69 107.1 . .
C69 C70 H70A 109.5 . .
C69 C70 H70B 109.5 . .
H70A C70 H70B 109.5 . .
C69 C70 H70C 109.5 . .
H70A C70 H70C 109.5 . .
H70B C70 H70C 109.5 . .
C69 C71 H71A 109.5 . .
C69 C71 H71B 109.5 . .
H71A C71 H71B 109.5 . .
C69 C71 H71C 109.5 . .
H71A C71 H71C 109.5 . .
H71B C71 H71C 109.5 . .
C74 C72 C73 110.4(3) . .
C74 C72 C68 110.6(3) . .
C73 C72 C68 111.0(3) . .
C74 C72 H72 108.2 . .
C73 C72 H72 108.2 . .
C68 C72 H72 108.2 . .
C72 C73 H73A 109.5 . .
C72 C73 H73B 109.5 . .
H73A C73 H73B 109.5 . .
C72 C73 H73C 109.5 . .
H73A C73 H73C 109.5 . .
H73B C73 H73C 109.5 . .
C72 C74 H74A 109.5 . .
C72 C74 H74B 109.5 . .
H74A C74 H74B 109.5 . .
C72 C74 H74C 109.5 . .
H74A C74 H74C 109.5 . .
H74B C74 H74C 109.5 . .
C76 C75 C80 120.1(3) . .
C76 C75 C62 121.1(3) . .
C80 C75 C62 118.3(3) . .
C77 C76 C75 118.7(3) . .
C77 C76 C81 117.2(3) . .
C75 C76 C81 124.1(3) . .
C78 C77 C76 121.4(4) . .
C78 C77 H77 119.3 . .
C76 C77 H77 119.3 . .
C77 C78 C79 119.6(4) . .
C77 C78 H78 120.2 . .
C79 C78 H78 120.2 . .
C78 C79 C80 122.0(4) . .
C78 C79 H79 119.0 . .
C80 C79 H79 119.0 . .
C79 C80 C75 118.2(4) . .
C79 C80 C84 119.4(3) . .
C75 C80 C84 122.2(3) . .
C76 C81 C83 112.4(3) . .
C76 C81 C82 111.1(3) . .
C83 C81 C82 110.5(3) . .
C76 C81 H81 107.5 . .
C83 C81 H81 107.5 . .
C82 C81 H81 107.5 . .
C81 C82 H82A 109.5 . .
C81 C82 H82B 109.5 . .
H82A C82 H82B 109.5 . .
C81 C82 H82C 109.5 . .
H82A C82 H82C 109.5 . .
H82B C82 H82C 109.5 . .
C81 C83 H83A 109.5 . .
C81 C83 H83B 109.5 . .
H83A C83 H83B 109.5 . .
C81 C83 H83C 109.5 . .
H83A C83 H83C 109.5 . .
H83B C83 H83C 109.5 . .
C80 C84 C86 109.6(3) . .
C80 C84 C85 114.6(3) . .
C86 C84 C85 110.0(3) . .
C80 C84 H84 107.5 . .
C86 C84 H84 107.5 . .
C85 C84 H84 107.5 . .
C84 C85 H85A 109.5 . .
C84 C85 H85B 109.5 . .
H85A C85 H85B 109.5 . .
C84 C85 H85C 109.5 . .
H85A C85 H85C 109.5 . .
H85B C85 H85C 109.5 . .
C84 C86 H86A 109.5 . .
C84 C86 H86B 109.5 . .
H86A C86 H86B 109.5 . .
C84 C86 H86C 109.5 . .
H86A C86 H86C 109.5 . .
H86B C86 H86C 109.5 . .
C2S C1S H1S1 109.5 . .
C2S C1S H1S2 109.5 . .
H1S1 C1S H1S2 109.5 . .
C2S C1S H1S3 109.5 . .
H1S1 C1S H1S3 109.5 . .
H1S2 C1S H1S3 109.5 . .
C3S C2S C1S 118.4(7) . .
C3S C2S H2S1 107.7 . .
C1S C2S H2S1 107.7 . .
C3S C2S H2S2 107.7 . .
C1S C2S H2S2 107.7 . .
H2S1 C2S H2S2 107.1 . .
C2S C3S C3S 119.4(8) . 2_666
C2S C3S H3S1 107.5 . .
C3S C3S H3S1 107.5 2_666 .
C2S C3S H3S2 107.5 . .
C3S C3S H3S2 107.5 2_666 .
H3S1 C3S H3S2 107.0 . .
C5S C4S H4S1 109.5 . .
C5S C4S H4S2 109.5 . .
H4S1 C4S H4S2 109.5 . .
C5S C4S H4S3 109.5 . .
H4S1 C4S H4S3 109.5 . .
H4S2 C4S H4S3 109.5 . .
C6S C5S C4S 113.5(11) . .
C6S C5S H5S1 108.9 . .
C4S C5S H5S1 108.9 . .
C6S C5S H5S2 108.9 . .
C4S C5S H5S2 108.9 . .
H5S1 C5S H5S2 107.7 . .
C7S C6S C5S 122.9(12) . .
C7S C6S H6S1 106.6 . .
C5S C6S H6S1 106.6 . .
C7S C6S H6S2 106.6 . .
C5S C6S H6S2 106.6 . .
H6S1 C6S H6S2 106.6 . .
C6S C7S C8S 111.2(12) . .
C6S C7S H7S1 109.4 . .
C8S C7S H7S1 109.4 . .
C6S C7S H7S2 109.4 . .
C8S C7S H7S2 109.4 . .
H7S1 C7S H7S2 108.0 . .
C9S C8S C7S 126.5(15) . .
C9S C8S H8S1 105.7 . .
C7S C8S H8S1 105.7 . .
C9S C8S H8S2 105.7 . .
C7S C8S H8S2 105.7 . .
H8S1 C8S H8S2 106.1 . .
C8S C9S H9S1 109.5 . .
C8S C9S H9S2 109.5 . .
H9S1 C9S H9S2 109.5 . .
C8S C9S H9S3 109.5 . .
H9S1 C9S H9S3 109.5 . .
H9S2 C9S H9S3 109.5 . .

loop_
_geom_bond_atom_site_label_1
_geom_bond_atom_site_label_2
_geom_bond_distance
_geom_bond_site_symmetry_2
Ge1 C4 1.960(3) .
Ge1 C1 1.995(3) .
Ge1 C57 2.004(3) .
Ge1 C35 2.045(3) .
Ge2 C2 1.945(3) .
Ge2 C3 1.959(3) .
Ge2 C27 1.963(3) .
Ge2 C34 2.003(3) .
O1 C7 1.400(4) .
O1 C9 1.429(4) .
C1 C2 1.340(4) .
C1 C5 1.516(4) .
C2 H2 0.9500 .
C3 C4 1.343(4) .
C3 C16 1.495(4) .
C4 H4 0.9500 .
C5 C7 1.515(4) .
C5 C6 1.516(4) .
C5 C8 1.553(4) .
C6 H6A 0.9800 .
C6 H6B 0.9800 .
C6 H6C 0.9800 .
C7 C8 1.500(5) .
C7 H7 1.0000 .
C8 C10 1.500(4) .
C8 H8 1.0000 .
C9 H9A 0.9800 .
C9 H9B 0.9800 .
C9 H9C 0.9800 .
C10 C11 1.389(5) .
C10 C15 1.400(5) .
C11 C12 1.380(5) .
C11 H11 0.9500 .
C12 C13 1.378(6) .
C12 H12 0.9500 .
C13 C14 1.381(6) .
C13 H13 0.9500 .
C14 C15 1.389(5) .
C14 H14 0.9500 .
C15 H15 0.9500 .
C16 C18 1.496(5) .
C16 C17 1.499(5) .
C16 C19 1.527(5) .
C17 H17A 0.9800 .
C17 H17B 0.9800 .
C17 H17C 0.9800 .
C18 O2 1.418(4) .
C18 C19 1.445(6) .
C18 H18 1.0000 .
C19 C21 1.502(6) .
C19 H19 1.0000 .
O2 C20 1.461(5) .
C20 H20A 0.9800 .
C20 H20B 0.9800 .
C20 H20C 0.9800 .
C21 C26 1.375(6) .
C21 C22 1.382(6) .
C22 C23 1.367(6) .
C22 H22 0.9500 .
C23 C24 1.359(7) .
C23 H23 0.9500 .
C24 C25 1.368(7) .
C24 H24 0.9500 .
C25 C26 1.398(7) .
C25 H25 0.9500 .
C26 H26 0.9500 .
C27 C28 1.405(4) .
C27 C32 1.423(4) .
C28 C29 1.389(4) .
C28 C45 1.506(4) .
C29 C30 1.382(4) .
C29 H29 0.9500 .
C30 C31 1.382(5) .
C30 H30 0.9500 .
C31 C32 1.402(4) .
C31 H31 0.9500 .
C32 C33 1.489(4) .
C33 C38 1.360(4) .
C33 C34 1.539(4) .
C34 C39 1.568(4) .
C34 C35 1.568(4) .
C35 C36 1.480(4) .
C35 H35 1.0000 .
C36 C37 1.327(5) .
C36 H36 0.9500 .
C37 C38 1.467(5) .
C37 H37 0.9500 .
C38 C42 1.522(4) .
C39 C40 1.522(5) .
C39 C41 1.524(5) .
C39 H39 1.0000 .
C40 H40A 0.9800 .
C40 H40B 0.9800 .
C40 H40C 0.9800 .
C41 H41A 0.9800 .
C41 H41B 0.9800 .
C41 H41C 0.9800 .
C42 C44 1.537(5) .
C42 C43 1.543(5) .
C42 H42 1.0000 .
C43 H43A 0.9800 .
C43 H43B 0.9800 .
C43 H43C 0.9800 .
C44 H44A 0.9800 .
C44 H44B 0.9800 .
C44 H44C 0.9800 .
C45 C46 1.409(4) .
C45 C50 1.414(4) .
C46 C47 1.398(4) .
C46 C51 1.520(4) .
C47 C48 1.388(5) .
C47 H47 0.9500 .
C48 C49 1.374(5) .
C48 H48 0.9500 .
C49 C50 1.402(5) .
C49 H49 0.9500 .
C50 C54 1.521(5) .
C51 C52 1.531(5) .
C51 C53 1.539(5) .
C51 H51 1.0000 .
C52 H52A 0.9800 .
C52 H52B 0.9800 .
C52 H52C 0.9800 .
C53 H53A 0.9800 .
C53 H53B 0.9800 .
C53 H53C 0.9800 .
C54 C56 1.522(5) .
C54 C55 1.535(5) .
C54 H54 1.0000 .
C55 H55A 0.9800 .
C55 H55B 0.9800 .
C55 H55C 0.9800 .
C56 H56A 0.9800 .
C56 H56B 0.9800 .
C56 H56C 0.9800 .
C57 C62 1.419(5) .
C57 C58 1.425(5) .
C58 C59 1.403(4) .
C58 C63 1.522(5) .
C59 C60 1.381(5) .
C59 H59 0.9500 .
C60 C61 1.372(5) .
C60 H60 0.9500 .
C61 C62 1.397(4) .
C61 H61 0.9500 .
C62 C75 1.512(5) .
C63 C64 1.395(5) .
C63 C68 1.414(5) .
C64 C65 1.399(5) .
C64 C69 1.517(5) .
C65 C66 1.381(5) .
C65 H65 0.9500 .
C66 C67 1.364(6) .
C66 H66 0.9500 .
C67 C68 1.404(5) .
C67 H67 0.9500 .
C68 C72 1.526(5) .
C69 C70 1.524(5) .
C69 C71 1.528(5) .
C69 H69 1.0000 .
C70 H70A 0.9800 .
C70 H70B 0.9800 .
C70 H70C 0.9800 .
C71 H71A 0.9800 .
C71 H71B 0.9800 .
C71 H71C 0.9800 .
C72 C74 1.525(5) .
C72 C73 1.525(5) .
C72 H72 1.0000 .
C73 H73A 0.9800 .
C73 H73B 0.9800 .
C73 H73C 0.9800 .
C74 H74A 0.9800 .
C74 H74B 0.9800 .
C74 H74C 0.9800 .
C75 C76 1.407(5) .
C75 C80 1.418(5) .
C76 C77 1.401(5) .
C76 C81 1.521(5) .
C77 C78 1.373(6) .
C77 H77 0.9500 .
C78 C79 1.373(6) .
C78 H78 0.9500 .
C79 C80 1.392(5) .
C79 H79 0.9500 .
C80 C84 1.514(5) .
C81 C83 1.526(5) .
C81 C82 1.533(5) .
C81 H81 1.0000 .
C82 H82A 0.9800 .
C82 H82B 0.9800 .
C82 H82C 0.9800 .
C83 H83A 0.9800 .
C83 H83B 0.9800 .
C83 H83C 0.9800 .
C84 C86 1.533(5) .
C84 C85 1.539(5) .
C84 H84 1.0000 .
C85 H85A 0.9800 .
C85 H85B 0.9800 .
C85 H85C 0.9800 .
C86 H86A 0.9800 .
C86 H86B 0.9800 .
C86 H86C 0.9800 .
C1S C2S 1.489(8) .
C1S H1S1 0.9800 .
C1S H1S2 0.9800 .
C1S H1S3 0.9800 .
C2S C3S 1.459(7) .
C2S H2S1 0.9900 .
C2S H2S2 0.9900 .
C3S C3S 1.497(13) 2_666
C3S H3S1 0.9900 .
C3S H3S2 0.9900 .
C4S C5S 1.559(9) .
C4S H4S1 0.9800 .
C4S H4S2 0.9800 .
C4S H4S3 0.9800 .
C5S C6S 1.487(9) .
C5S H5S1 0.9900 .
C5S H5S2 0.9900 .
C6S C7S 1.412(9) .
C6S H6S1 0.9900 .
C6S H6S2 0.9900 .
C7S C8S 1.472(10) .
C7S H7S1 0.9900 .
C7S H7S2 0.9900 .
C8S C9S 1.469(10) .
C8S H8S1 0.9900 .
C8S H8S2 0.9900 .
C9S H9S1 0.9800 .
C9S H9S2 0.9800 .
C9S H9S3 0.9800 .

loop_
_geom_torsion_atom_site_label_1
_geom_torsion_atom_site_label_2
_geom_torsion_atom_site_label_3
_geom_torsion_atom_site_label_4
_geom_torsion
_geom_torsion_site_symmetry_4
C5 C1 C2 Ge2 -167.5(2) .
Ge1 C1 C2 Ge2 5.4(3) .
C16 C3 C4 Ge1 -177.9(2) .
Ge2 C3 C4 Ge1 -1.1(3) .
C2 C1 C5 C7 38.8(4) .
Ge1 C1 C5 C7 -132.7(3) .
C2 C1 C5 C6 -174.9(3) .
Ge1 C1 C5 C6 13.5(4) .
C2 C1 C5 C8 -26.6(4) .
Ge1 C1 C5 C8 161.9(2) .
C9 O1 C7 C8 84.3(4) .
C9 O1 C7 C5 157.3(3) .
C1 C5 C7 O1 140.8(3) .
C6 C5 C7 O1 -5.6(4) .
C8 C5 C7 O1 -111.9(3) .
C1 C5 C7 C8 -107.3(3) .
C6 C5 C7 C8 106.2(3) .
O1 C7 C8 C10 -3.2(5) .
C5 C7 C8 C10 -112.0(3) .
O1 C7 C8 C5 108.8(3) .
C1 C5 C8 C10 -142.4(3) .
C7 C5 C8 C10 114.2(4) .
C6 C5 C8 C10 6.5(4) .
C1 C5 C8 C7 103.4(3) .
C6 C5 C8 C7 -107.7(3) .
C7 C8 C10 C11 -157.6(3) .
C5 C8 C10 C11 128.4(3) .
C7 C8 C10 C15 19.4(5) .
C5 C8 C10 C15 -54.6(5) .
C15 C10 C11 C12 -0.5(5) .
C8 C10 C11 C12 176.8(3) .
C10 C11 C12 C13 -0.4(5) .
C11 C12 C13 C14 1.1(6) .
C12 C13 C14 C15 -0.9(6) .
C13 C14 C15 C10 0.0(6) .
C11 C10 C15 C14 0.7(5) .
C8 C10 C15 C14 -176.3(3) .
C4 C3 C16 C18 160.1(3) .
Ge2 C3 C16 C18 -15.9(5) .
C4 C3 C16 C17 7.4(5) .
Ge2 C3 C16 C17 -168.7(3) .
C4 C3 C16 C19 -134.8(3) .
Ge2 C3 C16 C19 49.2(4) .
C3 C16 C18 O2 -146.1(3) .
C17 C16 C18 O2 5.9(5) .
C19 C16 C18 O2 110.3(4) .
C3 C16 C18 C19 103.5(3) .
C17 C16 C18 C19 -104.4(4) .
O2 C18 C19 C21 -2.9(6) .
C16 C18 C19 C21 105.6(4) .
O2 C18 C19 C16 -108.5(4) .
C3 C16 C19 C18 -109.4(3) .
C17 C16 C19 C18 108.5(4) .
C3 C16 C19 C21 132.1(3) .
C18 C16 C19 C21 -118.5(4) .
C17 C16 C19 C21 -10.0(5) .
C19 C18 O2 C20 150.2(4) .
C16 C18 O2 C20 77.7(4) .
C18 C19 C21 C26 30.9(7) .
C16 C19 C21 C26 104.0(5) .
C18 C19 C21 C22 -150.1(5) .
C16 C19 C21 C22 -77.0(6) .
C26 C21 C22 C23 4.3(9) .
C19 C21 C22 C23 -174.7(5) .
C21 C22 C23 C24 -11.6(10) .
C22 C23 C24 C25 12.3(10) .
C23 C24 C25 C26 -6.7(11) .
C22 C21 C26 C25 1.1(9) .
C19 C21 C26 C25 -179.9(6) .
C24 C25 C26 C21 0.2(11) .
C32 C27 C28 C29 1.8(4) .
Ge2 C27 C28 C29 -171.3(2) .
C32 C27 C28 C45 -173.9(3) .
Ge2 C27 C28 C45 13.0(5) .
C27 C28 C29 C30 -4.9(5) .
C45 C28 C29 C30 171.1(3) .
C28 C29 C30 C31 2.7(5) .
C29 C30 C31 C32 2.7(5) .
C30 C31 C32 C27 -5.7(4) .
C30 C31 C32 C33 175.4(3) .
C28 C27 C32 C31 3.4(4) .
Ge2 C27 C32 C31 178.5(2) .
C28 C27 C32 C33 -177.6(3) .
Ge2 C27 C32 C33 -2.5(3) .
C31 C32 C33 C38 -36.7(5) .
C27 C32 C33 C38 144.3(3) .
C31 C32 C33 C34 148.2(3) .
C27 C32 C33 C34 -30.7(4) .
C38 C33 C34 C39 112.6(3) .
C32 C33 C34 C39 -72.2(3) .
C38 C33 C34 C35 -12.9(4) .
C32 C33 C34 C35 162.3(3) .
C38 C33 C34 Ge2 -131.5(3) .
C32 C33 C34 Ge2 43.7(3) .
C33 C34 C35 C36 23.3(4) .
C39 C34 C35 C36 -100.4(3) .
Ge2 C34 C35 C36 132.1(2) .
C33 C34 C35 Ge1 -108.1(3) .
C39 C34 C35 Ge1 128.2(2) .
Ge2 C34 C35 Ge1 0.7(3) .
C34 C35 C36 C37 -18.9(5) .
Ge1 C35 C36 C37 110.0(3) .
C35 C36 C37 C38 1.7(5) .
C32 C33 C38 C37 -179.1(3) .
C34 C33 C38 C37 -4.6(5) .
C32 C33 C38 C42 0.9(5) .
C34 C33 C38 C42 175.5(3) .
C36 C37 C38 C33 11.4(5) .
C36 C37 C38 C42 -168.6(3) .
C33 C34 C39 C40 168.4(3) .
C35 C34 C39 C40 -63.7(4) .
Ge2 C34 C39 C40 63.9(3) .
C33 C34 C39 C41 -65.8(3) .
C35 C34 C39 C41 62.2(3) .
Ge2 C34 C39 C41 -170.2(2) .
C33 C38 C42 C44 -134.5(3) .
C37 C38 C42 C44 45.6(4) .
C33 C38 C42 C43 103.6(4) .
C37 C38 C42 C43 -76.3(4) .
C29 C28 C45 C46 107.5(3) .
C27 C28 C45 C46 -76.7(4) .
C29 C28 C45 C50 -68.6(4) .
C27 C28 C45 C50 107.1(3) .
C50 C45 C46 C47 -2.5(4) .
C28 C45 C46 C47 -178.5(3) .
C50 C45 C46 C51 172.9(3) .
C28 C45 C46 C51 -3.2(4) .
C45 C46 C47 C48 0.7(5) .
C51 C46 C47 C48 -174.7(3) .
C46 C47 C48 C49 1.6(5) .
C47 C48 C49 C50 -2.1(5) .
C48 C49 C50 C45 0.3(5) .
C48 C49 C50 C54 177.9(3) .
C46 C45 C50 C49 2.1(4) .
C28 C45 C50 C49 178.2(3) .
C46 C45 C50 C54 -175.5(3) .
C28 C45 C50 C54 0.7(4) .
C47 C46 C51 C52 -36.3(4) .
C45 C46 C51 C52 148.4(3) .
C47 C46 C51 C53 87.1(4) .
C45 C46 C51 C53 -88.2(4) .
C49 C50 C54 C56 -70.8(4) .
C45 C50 C54 C56 106.7(3) .
C49 C50 C54 C55 51.8(4) .
C45 C50 C54 C55 -130.7(3) .
C62 C57 C58 C59 -10.8(5) .
Ge1 C57 C58 C59 160.9(3) .
C62 C57 C58 C63 159.3(3) .
Ge1 C57 C58 C63 -29.0(4) .
C57 C58 C59 C60 5.0(5) .
C63 C58 C59 C60 -166.4(3) .
C58 C59 C60 C61 3.0(6) .
C59 C60 C61 C62 -5.0(6) .
C60 C61 C62 C57 -1.2(5) .
C60 C61 C62 C75 173.2(3) .
C58 C57 C62 C61 9.0(5) .
Ge1 C57 C62 C61 -162.4(3) .
C58 C57 C62 C75 -164.7(3) .
Ge1 C57 C62 C75 23.9(5) .
C59 C58 C63 C64 -91.7(4) .
C57 C58 C63 C64 97.7(4) .
C59 C58 C63 C68 79.7(4) .
C57 C58 C63 C68 -90.9(4) .
C68 C63 C64 C65 -0.9(5) .
C58 C63 C64 C65 170.1(3) .
C68 C63 C64 C69 -179.6(3) .
C58 C63 C64 C69 -8.6(5) .
C63 C64 C65 C66 0.9(5) .
C69 C64 C65 C66 179.7(3) .
C64 C65 C66 C67 -0.5(5) .
C65 C66 C67 C68 0.0(5) .
C66 C67 C68 C63 0.0(5) .
C66 C67 C68 C72 -179.5(3) .
C64 C63 C68 C67 0.5(5) .
C58 C63 C68 C67 -171.2(3) .
C64 C63 C68 C72 179.9(3) .
C58 C63 C68 C72 8.2(5) .
C63 C64 C69 C70 -136.8(3) .
C65 C64 C69 C70 44.4(4) .
C63 C64 C69 C71 97.4(4) .
C65 C64 C69 C71 -81.4(4) .
C67 C68 C72 C74 63.9(4) .
C63 C68 C72 C74 -115.5(4) .
C67 C68 C72 C73 -59.0(4) .
C63 C68 C72 C73 121.5(4) .
C61 C62 C75 C76 65.7(4) .
C57 C62 C75 C76 -120.2(4) .
C61 C62 C75 C80 -106.1(4) .
C57 C62 C75 C80 68.0(4) .
C80 C75 C76 C77 -1.0(5) .
C62 C75 C76 C77 -172.7(3) .
C80 C75 C76 C81 180.0(3) .
C62 C75 C76 C81 8.3(5) .
C75 C76 C77 C78 0.7(5) .
C81 C76 C77 C78 179.9(3) .
C76 C77 C78 C79 -0.5(6) .
C77 C78 C79 C80 0.5(6) .
C78 C79 C80 C75 -0.7(6) .
C78 C79 C80 C84 173.7(4) .
C76 C75 C80 C79 1.0(5) .
C62 C75 C80 C79 172.9(3) .
C76 C75 C80 C84 -173.2(3) .
C62 C75 C80 C84 -1.3(5) .
C77 C76 C81 C83 57.5(4) .
C75 C76 C81 C83 -123.5(4) .
C77 C76 C81 C82 -66.9(4) .
C75 C76 C81 C82 112.2(4) .
C79 C80 C84 C86 -91.6(4) .
C75 C80 C84 C86 82.5(4) .
C79 C80 C84 C85 32.6(5) .
C75 C80 C84 C85 -153.3(4) .
C1S C2S C3S C3S -179.6(7) 2_666
C4S C5S C6S C7S 164.8(13) .
C5S C6S C7S C8S 178.7(12) .
C6S C7S C8S C9S 84(2) .
